data_4331224
loop_
_publ_author_name
'Hassanatu B. Mansaray'
'Christina Y. Tang'
'Dragoslav Vidovic'
'Amber L. Thompson'
'Simon Aldridge'

_publ_contact_author 'Simon Aldridge'
_publ_contact_author_email simon.aldridge@chem.ox.ac.uk
_publ_section_title
;
 Interaction of In(I) and Tl(I) Cations with 2,6-Diaryl Pyridine Ligands:
 Cation Encapsulation within a Very Weakly Interacting N/Arene Host
 Environment
;
_journal_name_full 'Inorganic Chemistry'
_journal_page_first 13017
_journal_page_last 13022
_journal_paper_doi 10.1021/ic3021386
_journal_volume 51
_journal_year 2012
_chemical_formula_moiety 'C32 H12 B F24, C23 H25 N Tl, 2(C6 H5 F)'
_chemical_formula_sum 'C67 H47 B F26 N Tl'
_chemical_formula_weight 1575.24
_space_group_IT_number 14
_symmetry_cell_setting monoclinic
_symmetry_space_group_name_Hall '-P 2yn'
_symmetry_space_group_name_H-M 'P 1 21/n 1'
_atom_sites_solution_hydrogens geom
_atom_sites_solution_primary direct
_audit_creation_date 10-12-22
_audit_creation_method CRYSTALS_ver_14.11
_cell_angle_alpha 90
_cell_angle_beta 91.5709(3)
_cell_angle_gamma 90
_cell_formula_units_Z 4
_cell_length_a 12.8413(1)
_cell_length_b 13.8219(1)
_cell_length_c 35.7025(4)
_cell_measurement_reflns_used 14012
_cell_measurement_temperature 150
_cell_measurement_theta_max 27
_cell_measurement_theta_min 5
_cell_volume 6334.50(10)
_computing_cell_refinement 'DENZO/SCALEPACK (Otwinowski & Minor, 1997)'
_computing_data_collection 'COLLECT (Nonius, 2001).'
_computing_data_reduction 'DENZO/SCALEPACK (Otwinowski & Minor, 1997)'
_computing_molecular_graphics 'CAMERON (Watkin et al., 1996)'
_computing_publication_material 'CRYSTALS (Betteridge et al., 2003)'
_computing_structure_refinement 'CRYSTALS (Betteridge et al., 2003)'
_computing_structure_solution 'SIR92 (Altomare et al., 1994)'
_diffrn_ambient_temperature 150
_diffrn_measured_fraction_theta_full 0.988
_diffrn_measured_fraction_theta_max 0.987
_diffrn_measurement_device Area
_diffrn_measurement_device_type 'Nonius KappaCCD'
_diffrn_measurement_method \w
_diffrn_radiation_monochromator graphite
_diffrn_radiation_type 'Mo K\a'
_diffrn_radiation_wavelength 0.71073
_diffrn_reflns_av_R_equivalents 0.046
_diffrn_reflns_limit_h_max 16
_diffrn_reflns_limit_h_min -16
_diffrn_reflns_limit_k_max 17
_diffrn_reflns_limit_k_min -17
_diffrn_reflns_limit_l_max 46
_diffrn_reflns_limit_l_min -46
_diffrn_reflns_number 53209
_diffrn_reflns_theta_full 26.929
_diffrn_reflns_theta_max 27.479
_diffrn_reflns_theta_min 5.108
_diffrn_standards_number 0
_exptl_absorpt_coefficient_mu 2.669
_exptl_absorpt_correction_T_max 0.51
_exptl_absorpt_correction_T_min 0.44
_exptl_absorpt_correction_type multi-scan
_exptl_absorpt_process_details 'DENZO/SCALEPACK (Otwinowski & Minor, 1997)'
_exptl_crystal_colour clear_pale_colourless
_exptl_crystal_density_diffrn 1.652
_exptl_crystal_description block
_exptl_crystal_F_000 3104
_exptl_crystal_size_max 0.45
_exptl_crystal_size_mid 0.33
_exptl_crystal_size_min 0.25
_refine_diff_density_max 2.79
_refine_diff_density_min -1.54
_refine_ls_extinction_method none
_refine_ls_goodness_of_fit_ref 0.9355
_refine_ls_hydrogen_treatment none
_refine_ls_matrix_type full
_refine_ls_number_parameters 1105
_refine_ls_number_reflns 14327
_refine_ls_number_restraints 1476
_refine_ls_R_factor_all 0.1062
_refine_ls_R_factor_gt 0.0753
_refine_ls_shift/su_max 0.0298136
_refine_ls_shift/su_mean 0.0013679
_refine_ls_structure_factor_coef Fsqd
_refine_ls_weighting_details
;
 Method, part 1, Chebychev polynomial, (Watkin, 1994, Prince, 1982) 
 [weight] = 1.0/[A~0~*T~0~(x)+A~1~*T~1~(x) ... +A~n-1~]*T~n-1~(x)] 
 where A~i~ are the Chebychev coefficients listed below and x= Fcalc/Fmax 
 Method = Robust Weighting (Prince, 1982) 
 W = [weight] * [1-(deltaF/6*sigmaF)^2^]^2^ 
 A~i~ are: 
 18.1 26.4 12.6 3.16 
;
_refine_ls_weighting_scheme calc
_refine_ls_wR_factor_all 0.2159
_refine_ls_wR_factor_gt 0.1825
_refine_ls_wR_factor_ref 0.2159
_reflns_limit_h_max 16
_reflns_limit_h_min -16
_reflns_limit_k_max 17
_reflns_limit_k_min 0
_reflns_limit_l_max 46
_reflns_limit_l_min 0
_reflns_number_gt 9924
_reflns_number_total 14330
_reflns_threshold_expression I>2.0\s(I)
_oxford_diffrn_Wilson_B_factor 4.07
_oxford_diffrn_Wilson_scale 81.47
_oxford_refine_ls_r_factor_ref 0.1062
_oxford_refine_ls_scale 0.13574(7)
_oxford_reflns_number_all 14327
_oxford_reflns_threshold_expression_ref I>-3.0\s(I)
_oxford_structure_analysis_title 020HMCT10
_cod_data_source_file ic3021386_si_001_2.cif
_cod_data_source_block 1
_cod_original_cell_volume 6334.5(1)
_cod_original_sg_symbol_H-M 'P 1 21/n 1 '
_cod_original_formula_sum 'C67 H47 B1 F26 N1 Tl1'
_cod_database_code 4331224

loop_
_symmetry_equiv_pos_as_xyz
x,y,z
-x,-y,-z
-x+1/2,y+1/2,-z+1/2
x+1/2,-y+1/2,z+1/2

loop_
_atom_site_label
_atom_site_type_symbol
_atom_site_fract_x
_atom_site_fract_y
_atom_site_fract_z
_atom_site_U_iso_or_equiv
_atom_site_occupancy
_atom_site_adp_type
_atom_site_refinement_flags_posn
_atom_site_refinement_flags_occupancy
_atom_site_disorder_assembly
_atom_site_disorder_group
Tl1 Tl 0.46665(3) 0.64250(3) 0.631546(9) 0.0686 1.0000 Uani . . . .
N2 N 0.5818(4) 0.5435(4) 0.58492(15) 0.0427 1.0000 Uani . . . .
C3 C 0.6529(5) 0.5900(6) 0.56393(18) 0.0457 1.0000 Uani . . . .
C4 C 0.7144(6) 0.5390(7) 0.5392(2) 0.0560 1.0000 Uani . . . .
C5 C 0.7000(6) 0.4395(6) 0.5357(2) 0.0584 1.0000 Uani . . . .
C6 C 0.6274(6) 0.3927(7) 0.5578(2) 0.0561 1.0000 Uani . . . .
C7 C 0.5689(5) 0.4479(5) 0.58189(19) 0.0448 1.0000 Uani . . . .
C8 C 0.4890(5) 0.4091(5) 0.6072(2) 0.0452 1.0000 Uani . . . .
C9 C 0.3842(5) 0.4222(6) 0.5979(2) 0.0522 1.0000 Uani . . . .
C10 C 0.3099(6) 0.3981(7) 0.6242(3) 0.0595 1.0000 Uani . . . .
C11 C 0.3382(6) 0.3649(6) 0.6598(3) 0.0569 1.0000 Uani . . . .
C12 C 0.4438(6) 0.3500(6) 0.6678(2) 0.0574 1.0000 Uani . . . .
C13 C 0.5194(6) 0.3720(5) 0.6417(2) 0.0484 1.0000 Uani . . . .
C14 C 0.6338(6) 0.3558(7) 0.6524(3) 0.0664 1.0000 Uani . . . .
C15 C 0.2559(8) 0.3459(8) 0.6884(3) 0.0757 1.0000 Uani . . . .
C16 C 0.3500(7) 0.4565(10) 0.5595(3) 0.0845 1.0000 Uani . . . .
C17 C 0.6574(5) 0.6956(5) 0.57131(18) 0.0436 1.0000 Uani . . . .
C18 C 0.7303(5) 0.7326(6) 0.59767(19) 0.0504 1.0000 Uani . . . .
C19 C 0.8142(7) 0.6681(8) 0.6135(3) 0.0715 1.0000 Uani . . . .
C20 C 0.7219(6) 0.8285(7) 0.6087(2) 0.0585 1.0000 Uani . . . .
C21 C 0.6427(6) 0.8892(6) 0.5942(2) 0.0546 1.0000 Uani . . . .
C22 C 0.5746(6) 0.8517(6) 0.5671(2) 0.0552 1.0000 Uani . . . .
C23 C 0.5808(5) 0.7573(6) 0.5554(2) 0.0490 1.0000 Uani . . . .
C24 C 0.5045(6) 0.7190(7) 0.5250(2) 0.0627 1.0000 Uani . . . .
C25 C 0.6313(9) 0.9904(7) 0.6087(3) 0.0815 1.0000 Uani . . . .
F26 F 1.4532(4) 0.1867(4) 0.57875(15) 0.0689 1.0000 Uani . . . .
C27 C 1.3657(6) 0.1371(6) 0.5703(2) 0.0560 1.0000 Uani . . . .
F28 F 1.3999(5) 0.0546(4) 0.55501(16) 0.0854 1.0000 Uani . . . .
F29 F 1.3160(4) 0.1836(6) 0.54336(17) 0.1032 1.0000 Uani . . . .
C30 C 1.3011(5) 0.1185(5) 0.60411(19) 0.0428 1.0000 Uani . . . .
C31 C 1.1941(5) 0.1131(5) 0.59928(18) 0.0388 1.0000 Uani . . . .
C32 C 1.1280(5) 0.0981(5) 0.62960(17) 0.0374 1.0000 Uani . . . .
C33 C 1.1785(5) 0.0874(5) 0.66463(18) 0.0386 1.0000 Uani . . . .
C34 C 1.2871(5) 0.0897(5) 0.66928(18) 0.0421 1.0000 Uani . . . .
C35 C 1.3490(5) 0.1064(5) 0.6391(2) 0.0460 1.0000 Uani . . . .
C36 C 1.3368(4) 0.0730(4) 0.70646(11) 0.0696 1.0000 Uani D . . .
B40 B 1.0011(5) 0.1098(6) 0.6245(2) 0.0384 1.0000 Uani . . . .
C41 C 0.9527(5) 0.0594(5) 0.58643(17) 0.0392 1.0000 Uani . . . .
C42 C 0.9841(5) -0.0318(5) 0.57443(17) 0.0415 1.0000 Uani . . . .
C43 C 0.9331(5) -0.0807(6) 0.54495(18) 0.0467 1.0000 Uani . . . .
C44 C 0.8491(6) -0.0381(6) 0.5262(2) 0.0536 1.0000 Uani . . . .
C45 C 0.8177(6) 0.0522(6) 0.5369(2) 0.0538 1.0000 Uani . . . .
C46 C 0.8674(5) 0.0992(5) 0.56690(19) 0.0453 1.0000 Uani . . . .
C47 C 0.7372(4) 0.0967(4) 0.51290(16) 0.0960 1.0000 Uani D . . .
C51 C 0.9661(4) -0.1810(3) 0.53470(16) 0.0763 1.0000 Uani D . . .
C55 C 0.9859(5) 0.2285(5) 0.62383(17) 0.0393 1.0000 Uani . . . .
C56 C 0.9678(5) 0.2835(5) 0.65577(18) 0.0466 1.0000 Uani . . . .
C57 C 0.9609(6) 0.3839(6) 0.6544(2) 0.0494 1.0000 Uani . . . .
C58 C 0.9742(6) 0.4340(5) 0.6212(2) 0.0495 1.0000 Uani . . . .
C59 C 0.9939(5) 0.3801(5) 0.5891(2) 0.0449 1.0000 Uani . . . .
C60 C 0.9997(5) 0.2805(5) 0.59075(18) 0.0425 1.0000 Uani . . . .
C61 C 1.0073(3) 0.4295(3) 0.55292(10) 0.0568 1.0000 Uani D . . .
C65 C 0.9339(4) 0.4351(4) 0.68952(11) 0.0744 1.0000 Uani D . . .
C69 C 0.9381(5) 0.0560(5) 0.65834(17) 0.0416 1.0000 Uani . . . .
C70 C 0.8424(5) 0.0886(6) 0.67059(18) 0.0499 1.0000 Uani . . . .
C71 C 0.7849(5) 0.0373(7) 0.6966(2) 0.0582 1.0000 Uani . . . .
C72 C 0.8208(6) -0.0481(7) 0.7113(2) 0.0595 1.0000 Uani . . . .
C73 C 0.9148(6) -0.0834(6) 0.6991(2) 0.0518 1.0000 Uani . . . .
C74 C 0.9718(5) -0.0323(5) 0.67276(18) 0.0426 1.0000 Uani . . . .
C75 C 0.9584(4) -0.1733(3) 0.71539(14) 0.0787 1.0000 Uani D . . .
C79 C 0.6822(7) 0.0754(11) 0.7085(3) 0.0927 1.0000 Uani . . . .
F80 F 0.6337(4) 0.1324(4) 0.68549(16) 0.0699 1.0000 Uani . . . .
F81 F 0.6690(6) 0.0851(7) 0.74209(18) 0.1236 1.0000 Uani . . . .
F82 F 0.6084(6) -0.0049(7) 0.7074(4) 0.1540 1.0000 Uani . . . .
F83 F 1.1204(7) 0.2330(7) 0.75434(19) 0.1393 1.0000 Uani D . . .
C84 C 1.0366(10) 0.1984(11) 0.7706(2) 0.0986 1.0000 Uani D . . .
C85 C 0.9698(10) 0.2629(10) 0.7843(2) 0.0968 1.0000 Uani D . . .
C86 C 0.8810(10) 0.2260(11) 0.8000(3) 0.0970 1.0000 Uani D . . .
C87 C 0.8627(10) 0.1325(11) 0.8018(3) 0.0959 1.0000 Uani D . . .
C88 C 0.9326(10) 0.0679(10) 0.7877(2) 0.0956 1.0000 Uani D . . .
C89 C 1.0212(10) 0.1017(10) 0.7720(2) 0.0934 1.0000 Uani D . . .
F90 F 0.2332(8) 0.6762(10) 0.5564(3) 0.1217 0.4500 Uani D . 3 1
C91 C 0.2924(8) 0.8334(8) 0.6346(4) 0.0955 0.6000 Uani D . 3 0
C92 C 0.2515(8) 0.7812(10) 0.6634(3) 0.0949 0.6000 Uani D . 3 0
C93 C 0.2038(8) 0.6942(10) 0.6562(3) 0.0969 0.6000 Uani D . 3 0
C94 C 0.1974(7) 0.6590(7) 0.6202(3) 0.1008 0.6000 Uani D . 3 0
C95 C 0.2387(7) 0.7109(8) 0.5915(3) 0.1017 0.6000 Uani D . 3 0
C96 C 0.2863(7) 0.7981(8) 0.5987(3) 0.0976 0.6000 Uani D . 3 0
F97 F 0.1503(8) 0.5748(8) 0.6132(5) 0.1046 0.1500 Uani D . 3 2
F160 F 0.1517(8) 0.5735(10) 0.6555(5) 0.1199 0.4000 Uani D . 4 1
C161 C 0.1929(8) 0.6566(10) 0.6439(4) 0.1031 0.4000 Uani D . 4 1
C162 C 0.2015(9) 0.6743(12) 0.6064(4) 0.0980 0.4000 Uani D . 4 1
C163 C 0.2429(9) 0.7601(14) 0.5945(5) 0.0961 0.4000 Uani D . 4 1
C164 C 0.2760(8) 0.8279(11) 0.6201(6) 0.0981 0.4000 Uani D . 4 1
C165 C 0.2676(8) 0.8100(11) 0.6577(6) 0.0984 0.4000 Uani D . 4 1
C166 C 0.2257(9) 0.7244(12) 0.6696(4) 0.0987 0.4000 Uani D . 4 1
F100 F 1.0187(7) -0.2281(6) 0.5619(2) 0.0844 0.658(11) Uani D P 1 1
F101 F 0.8855(5) -0.2389(5) 0.5257(3) 0.0764 0.658(11) Uani D P 1 1
F102 F 1.0277(7) -0.1852(6) 0.5051(2) 0.0913 0.658(11) Uani D P 1 1
F105 F 0.9635(13) -0.2474(9) 0.5617(3) 0.0812 0.342(11) Uani D P 1 2
F106 F 0.9144(11) -0.2211(10) 0.5056(4) 0.0860 0.342(11) Uani D P 1 2
F107 F 1.0659(7) -0.1790(10) 0.5245(5) 0.0744 0.342(11) Uani D P 1 2
F110 F 1.0040(8) 0.4164(9) 0.7170(2) 0.0655 0.502(16) Uani D P 1 3
F111 F 0.8422(7) 0.4159(11) 0.7044(3) 0.0841 0.502(16) Uani D P 1 3
F112 F 0.9354(13) 0.5317(5) 0.6857(3) 0.0855 0.502(16) Uani D P 1 3
F115 F 1.0157(7) 0.4612(11) 0.7110(3) 0.0853 0.498(16) Uani D P 1 4
F116 F 0.8731(10) 0.3839(7) 0.7124(3) 0.0769 0.498(16) Uani D P 1 4
F117 F 0.8814(11) 0.5173(7) 0.6830(2) 0.0749 0.498(16) Uani D P 1 4
F120 F 1.3790(11) 0.1483(7) 0.7244(4) 0.0805 0.388(11) Uani D P 1 5
F121 F 1.4162(9) 0.0100(9) 0.7027(3) 0.0756 0.388(11) Uani D P 1 5
F122 F 1.2747(8) 0.0314(11) 0.7315(3) 0.0726 0.388(11) Uani D P 1 5
F125 F 1.4221(5) 0.1271(6) 0.7129(2) 0.0661 0.612(11) Uani D P 1 6
F126 F 1.3675(8) -0.0171(5) 0.7132(3) 0.0826 0.612(11) Uani D P 1 6
F127 F 1.2735(5) 0.0947(8) 0.7347(2) 0.0808 0.612(11) Uani D P 1 6
F130 F 0.9038(8) -0.2196(10) 0.7414(3) 0.0899 0.59(2) Uani D P 2 1
F131 F 1.0525(7) -0.1587(7) 0.7316(4) 0.0763 0.59(2) Uani D P 2 1
F132 F 0.9746(12) -0.2402(7) 0.6888(2) 0.0862 0.59(2) Uani D P 2 1
F135 F 0.9229(13) -0.1870(12) 0.7501(3) 0.0779 0.41(2) Uani D P 2 2
F136 F 1.0620(6) -0.1814(14) 0.7193(5) 0.0816 0.41(2) Uani D P 2 2
F137 F 0.9285(16) -0.2525(7) 0.6963(4) 0.0879 0.41(2) Uani D P 2 2
F140 F 0.6427(5) 0.0583(5) 0.5186(2) 0.0950 0.811(8) Uani D P 2 3
F141 F 0.7495(6) 0.0902(6) 0.47613(17) 0.1006 0.811(8) Uani D P 2 3
F142 F 0.7257(6) 0.1915(5) 0.5194(2) 0.1038 0.811(8) Uani D P 2 3
F145 F 0.6685(16) 0.121(2) 0.5391(5) 0.0969 0.189(8) Uani D P 2 4
F146 F 0.6793(18) 0.0580(17) 0.4851(5) 0.0993 0.189(8) Uani D P 2 4
F147 F 0.770(2) 0.1814(12) 0.4992(8) 0.0994 0.189(8) Uani D P 2 4
F150 F 0.9480(6) 0.3890(6) 0.52548(18) 0.0538 0.665(16) Uani D P 2 5
F151 F 1.1040(4) 0.4282(7) 0.5399(2) 0.0650 0.665(16) Uani D P 2 5
F152 F 0.9799(8) 0.5239(4) 0.5526(2) 0.0650 0.665(16) Uani D P 2 5
F155 F 0.9329(9) 0.4286(13) 0.5263(3) 0.0607 0.335(16) Uani D P 2 6
F156 F 1.0904(9) 0.3887(11) 0.5369(4) 0.0555 0.335(16) Uani D P 2 6
F157 F 1.0330(15) 0.5234(6) 0.5569(4) 0.0644 0.335(16) Uani D P 2 6
H41 H 0.7649 0.5699 0.5247 0.0710 1.0000 Uiso R . . .
H51 H 0.7407 0.4056 0.5188 0.0693 1.0000 Uiso R . . .
H61 H 0.6189 0.3257 0.5561 0.0743 1.0000 Uiso R . . .
H101 H 0.2399 0.4063 0.6180 0.0719 1.0000 Uiso R . . .
H121 H 0.4632 0.3256 0.6914 0.0731 1.0000 Uiso R . . .
H142 H 0.6375 0.3420 0.6786 0.1122 1.0000 Uiso R . . .
H141 H 0.6736 0.4147 0.6476 0.1120 1.0000 Uiso R . . .
H143 H 0.6609 0.3033 0.6385 0.1121 1.0000 Uiso R . . .
H152 H 0.2950 0.3301 0.7110 0.1155 1.0000 Uiso R . . .
H151 H 0.2166 0.4047 0.6914 0.1144 1.0000 Uiso R . . .
H153 H 0.2114 0.2933 0.6798 0.1154 1.0000 Uiso R . . .
H162 H 0.2767 0.4475 0.5555 0.1294 1.0000 Uiso R . . .
H161 H 0.3666 0.5237 0.5550 0.1295 1.0000 Uiso R . . .
H163 H 0.3861 0.4173 0.5414 0.1289 1.0000 Uiso R . . .
H192 H 0.8530 0.7022 0.6319 0.1145 1.0000 Uiso R . . .
H191 H 0.7836 0.6127 0.6246 0.1153 1.0000 Uiso R . . .
H193 H 0.8596 0.6496 0.5942 0.1156 1.0000 Uiso R . . .
H201 H 0.7700 0.8551 0.6263 0.0711 1.0000 Uiso R . . .
H221 H 0.5242 0.8904 0.5562 0.0698 1.0000 Uiso R . . .
H243 H 0.4688 0.7746 0.5141 0.1049 1.0000 Uiso R . . .
H242 H 0.4551 0.6729 0.5350 0.1060 1.0000 Uiso R . . .
H241 H 0.5447 0.6873 0.5061 0.1048 1.0000 Uiso R . . .
H253 H 0.5918 1.0261 0.5903 0.1232 1.0000 Uiso R . . .
H252 H 0.5954 0.9934 0.6319 0.1231 1.0000 Uiso R . . .
H251 H 0.6975 1.0192 0.6123 0.1232 1.0000 Uiso R . . .
H311 H 1.1653 0.1210 0.5754 0.0502 1.0000 Uiso R . . .
H331 H 1.1363 0.0795 0.6858 0.0489 1.0000 Uiso R . . .
H351 H 1.4222 0.1103 0.6424 0.0554 1.0000 Uiso R . . .
H421 H 1.0426 -0.0598 0.5860 0.0529 1.0000 Uiso R . . .
H441 H 0.8148 -0.0704 0.5066 0.0705 1.0000 Uiso R . . .
H461 H 0.8458 0.1598 0.5731 0.0594 1.0000 Uiso R . . .
H561 H 0.9597 0.2500 0.6791 0.0609 1.0000 Uiso R . . .
H581 H 0.9655 0.5016 0.6194 0.0638 1.0000 Uiso R . . .
H601 H 1.0120 0.2458 0.5685 0.0522 1.0000 Uiso R . . .
H701 H 0.8162 0.1463 0.6614 0.0606 1.0000 Uiso R . . .
H721 H 0.7810 -0.0798 0.7284 0.0731 1.0000 Uiso R . . .
H741 H 1.0356 -0.0566 0.6647 0.0548 1.0000 Uiso R . . .
H911 H 0.3251 0.8933 0.6392 0.1213 0.6000 Uiso R . 3 0
H921 H 0.2588 0.8049 0.6877 0.1205 0.6000 Uiso R . 3 0
H931 H 0.1768 0.6583 0.6761 0.1219 0.6000 Uiso R . 3 0
H961 H 0.3123 0.8326 0.5794 0.1240 0.6000 Uiso R . 3 0
H1621 H 0.1816 0.6263 0.5890 0.1209 0.4000 Uiso R . 4 1
H1631 H 0.2486 0.7733 0.5692 0.1220 0.4000 Uiso R . 4 1
H1641 H 0.3031 0.8867 0.6119 0.1242 0.4000 Uiso R . 4 1
H1651 H 0.2877 0.8552 0.6757 0.1240 0.4000 Uiso R . 4 1
H1661 H 0.2183 0.7121 0.6950 0.1230 0.4000 Uiso R . 4 1
H941 H 0.1649 0.5983 0.6155 0.1278 0.4500 Uiso R . 3 2
H951 H 0.2319 0.6869 0.5667 0.1299 0.1500 Uiso R . 3 1
H891 H 1.0703 0.0601 0.7625 0.1145 1.0000 Uiso R . . .
H881 H 0.8905 0.0167 0.7944 0.1168 1.0000 Uiso R . . .
H871 H 0.8029 0.1118 0.8124 0.1175 1.0000 Uiso R . . .
H861 H 0.8335 0.2660 0.8095 0.1188 1.0000 Uiso R . . .
H851 H 0.9846 0.3293 0.7833 0.1178 1.0000 Uiso R . . .

loop_
_atom_site_aniso_label
_atom_site_aniso_U_11
_atom_site_aniso_U_22
_atom_site_aniso_U_33
_atom_site_aniso_U_23
_atom_site_aniso_U_13
_atom_site_aniso_U_12
Tl1 0.05824(19) 0.0993(3) 0.04806(18) -0.01859(16) -0.00539(12) 0.02839(17)
N2 0.035(3) 0.050(3) 0.043(3) 0.001(2) -0.002(2) 0.003(2)
C3 0.036(3) 0.062(4) 0.039(3) 0.003(3) -0.007(2) 0.005(3)
C4 0.041(4) 0.081(6) 0.046(4) 0.001(4) 0.006(3) 0.006(3)
C5 0.049(4) 0.074(6) 0.052(4) -0.019(4) 0.003(3) 0.017(4)
C6 0.046(4) 0.065(5) 0.057(4) -0.011(4) -0.002(3) 0.011(3)
C7 0.039(3) 0.054(4) 0.042(3) -0.002(3) -0.006(3) 0.008(3)
C8 0.041(3) 0.041(4) 0.053(4) -0.009(3) -0.001(3) -0.001(3)
C9 0.037(3) 0.065(5) 0.054(4) -0.007(3) -0.005(3) 0.001(3)
C10 0.034(3) 0.071(5) 0.073(5) -0.008(4) -0.006(3) 0.002(3)
C11 0.049(4) 0.046(4) 0.076(5) -0.008(4) 0.013(4) -0.013(3)
C12 0.054(4) 0.059(5) 0.060(4) 0.009(4) 0.005(3) -0.008(3)
C13 0.045(4) 0.046(4) 0.054(4) -0.001(3) -0.003(3) -0.004(3)
C14 0.049(4) 0.077(6) 0.072(5) 0.022(4) -0.011(4) 0.006(4)
C15 0.067(5) 0.079(7) 0.082(6) 0.001(5) 0.020(5) -0.012(5)
C16 0.043(4) 0.144(10) 0.065(5) 0.006(6) -0.012(4) 0.001(5)
C17 0.030(3) 0.061(4) 0.040(3) 0.005(3) -0.001(2) -0.001(3)
C18 0.042(3) 0.070(5) 0.039(3) 0.007(3) -0.003(3) -0.008(3)
C19 0.058(5) 0.092(7) 0.063(5) 0.013(5) -0.025(4) -0.002(4)
C20 0.053(4) 0.075(6) 0.048(4) 0.001(4) -0.007(3) -0.016(4)
C21 0.051(4) 0.060(5) 0.053(4) -0.001(3) 0.002(3) -0.011(3)
C22 0.047(4) 0.067(5) 0.051(4) -0.001(4) -0.005(3) 0.003(3)
C23 0.041(3) 0.060(4) 0.046(4) 0.000(3) -0.009(3) -0.002(3)
C24 0.056(4) 0.067(5) 0.063(5) 0.000(4) -0.022(4) 0.006(4)
C25 0.087(7) 0.066(6) 0.091(7) -0.019(5) -0.003(6) -0.010(5)
F26 0.054(3) 0.077(3) 0.076(3) -0.014(3) 0.021(2) -0.025(2)
C27 0.045(4) 0.065(5) 0.058(4) -0.002(4) 0.010(3) -0.008(3)
F28 0.088(4) 0.087(4) 0.083(4) -0.041(3) 0.041(3) -0.022(3)
F29 0.062(3) 0.175(7) 0.073(4) 0.056(4) 0.018(3) 0.003(4)
C30 0.037(3) 0.045(4) 0.046(3) -0.003(3) 0.009(3) -0.002(3)
C31 0.038(3) 0.042(3) 0.036(3) -0.003(2) 0.000(2) 0.003(2)
C32 0.034(3) 0.038(3) 0.041(3) -0.002(3) 0.002(2) 0.003(2)
C33 0.036(3) 0.038(3) 0.041(3) 0.000(3) -0.003(2) 0.003(2)
C34 0.036(3) 0.046(4) 0.044(3) 0.001(3) -0.006(2) 0.000(3)
C35 0.029(3) 0.053(4) 0.056(4) -0.002(3) 0.005(3) -0.003(3)
C36 0.060(3) 0.096(4) 0.052(3) 0.009(3) -0.016(2) -0.001(3)
B40 0.032(3) 0.047(4) 0.036(3) 0.001(3) -0.001(2) 0.000(3)
C41 0.033(3) 0.045(4) 0.039(3) -0.001(3) 0.000(2) -0.003(2)
C42 0.031(3) 0.056(4) 0.037(3) -0.002(3) 0.005(2) -0.004(3)
C43 0.044(3) 0.060(4) 0.037(3) -0.005(3) 0.004(3) -0.005(3)
C44 0.057(4) 0.065(5) 0.038(3) -0.002(3) -0.010(3) -0.012(4)
C45 0.057(4) 0.053(4) 0.051(4) 0.006(3) -0.020(3) -0.008(3)
C46 0.044(3) 0.048(4) 0.044(3) 0.002(3) -0.006(3) 0.001(3)
C47 0.088(4) 0.102(4) 0.095(4) 0.011(4) -0.046(3) 0.003(3)
C51 0.072(3) 0.071(3) 0.087(4) -0.027(3) 0.015(3) -0.006(3)
C55 0.032(3) 0.047(4) 0.038(3) -0.002(3) -0.001(2) 0.006(2)
C56 0.050(4) 0.054(4) 0.035(3) -0.002(3) -0.009(3) 0.014(3)
C57 0.054(4) 0.053(4) 0.041(3) -0.007(3) -0.013(3) 0.016(3)
C58 0.050(4) 0.042(4) 0.056(4) -0.004(3) -0.009(3) 0.006(3)
C59 0.040(3) 0.047(4) 0.047(4) 0.000(3) -0.002(3) 0.004(3)
C60 0.036(3) 0.052(4) 0.040(3) -0.003(3) -0.001(2) 0.002(3)
C61 0.052(2) 0.059(3) 0.060(2) 0.012(2) 0.004(2) 0.001(2)
C65 0.090(3) 0.078(3) 0.054(3) -0.017(3) -0.007(2) 0.033(3)
C69 0.034(3) 0.059(4) 0.032(3) -0.002(3) -0.002(2) 0.003(3)
C70 0.037(3) 0.074(5) 0.038(3) 0.004(3) -0.004(3) 0.012(3)
C71 0.033(3) 0.099(6) 0.042(4) 0.006(4) 0.001(3) 0.001(4)
C72 0.051(4) 0.083(6) 0.045(4) 0.009(4) 0.002(3) -0.009(4)
C73 0.050(4) 0.061(5) 0.044(4) 0.000(3) -0.004(3) -0.009(3)
C74 0.038(3) 0.049(4) 0.041(3) -0.004(3) 0.003(2) -0.005(3)
C75 0.110(4) 0.055(3) 0.072(3) 0.004(2) -0.001(3) -0.005(3)
C79 0.055(5) 0.177(12) 0.048(5) 0.022(6) 0.015(4) 0.030(7)
F80 0.054(3) 0.075(3) 0.081(3) 0.022(3) 0.020(2) 0.018(2)
F81 0.103(5) 0.198(8) 0.072(4) 0.001(5) 0.038(4) 0.058(6)
F82 0.075(4) 0.119(6) 0.270(13) 0.055(7) 0.052(6) -0.003(4)
F83 0.147(6) 0.164(6) 0.108(5) 0.023(5) 0.030(4) -0.018(5)
C84 0.114(5) 0.119(5) 0.063(4) 0.017(4) 0.014(4) -0.009(4)
C85 0.114(5) 0.107(5) 0.069(4) 0.022(4) -0.004(4) 0.005(4)
C86 0.099(5) 0.116(5) 0.075(4) 0.016(5) -0.007(4) 0.017(5)
C87 0.094(5) 0.123(5) 0.070(4) 0.010(5) -0.010(4) -0.013(5)
C88 0.109(5) 0.113(6) 0.064(4) 0.001(4) -0.008(4) -0.016(5)
C89 0.112(5) 0.111(5) 0.057(4) 0.001(4) 0.003(4) -0.002(5)
F90 0.111(7) 0.140(8) 0.113(7) -0.014(7) -0.007(7) 0.017(7)
C91 0.083(6) 0.108(7) 0.096(6) -0.002(5) 0.004(5) 0.021(5)
C92 0.079(6) 0.108(7) 0.098(6) -0.002(6) 0.008(5) 0.021(5)
C93 0.078(6) 0.112(7) 0.101(6) -0.001(6) 0.007(5) 0.017(5)
C94 0.082(6) 0.115(7) 0.105(6) -0.004(5) 0.001(5) 0.014(5)
C95 0.088(6) 0.117(7) 0.100(6) -0.005(5) -0.002(5) 0.017(5)
C96 0.085(6) 0.111(7) 0.096(6) -0.001(6) 0.001(5) 0.020(5)
F97 0.084(9) 0.119(9) 0.111(9) -0.006(8) 0.000(8) 0.009(8)
F160 0.100(9) 0.129(10) 0.131(10) 0.015(8) 0.009(8) 0.000(8)
C161 0.079(8) 0.117(10) 0.114(9) 0.011(8) 0.001(7) 0.008(7)
C162 0.071(8) 0.114(10) 0.108(9) 0.011(8) -0.009(7) 0.010(8)
C163 0.069(8) 0.112(10) 0.107(10) 0.015(8) -0.015(8) 0.015(8)
C164 0.073(8) 0.108(10) 0.113(10) 0.011(8) -0.011(8) 0.017(8)
C165 0.073(8) 0.109(10) 0.113(10) 0.005(8) -0.002(8) 0.017(8)
C166 0.072(8) 0.113(10) 0.111(10) 0.009(8) 0.001(8) 0.016(8)
F100 0.083(5) 0.069(4) 0.100(5) -0.027(4) -0.009(4) 0.002(4)
F101 0.072(4) 0.065(4) 0.093(5) -0.027(4) 0.018(4) -0.014(3)
F102 0.097(5) 0.085(4) 0.094(5) -0.028(4) 0.041(4) -0.009(4)
F105 0.080(6) 0.070(5) 0.094(6) -0.020(4) 0.025(5) -0.005(5)
F106 0.081(6) 0.081(6) 0.096(6) -0.040(5) 0.005(5) 0.005(5)
F107 0.064(5) 0.069(5) 0.091(6) -0.025(5) 0.010(5) 0.001(5)
F110 0.093(5) 0.063(5) 0.040(4) -0.013(4) -0.013(3) 0.030(4)
F111 0.082(5) 0.099(6) 0.072(5) -0.032(4) -0.001(4) 0.030(5)
F112 0.116(6) 0.077(4) 0.062(4) -0.016(4) -0.007(5) 0.030(5)
F115 0.098(5) 0.092(6) 0.065(5) -0.032(5) -0.016(4) 0.027(5)
F116 0.096(5) 0.080(5) 0.054(4) -0.010(4) 0.007(4) 0.039(4)
F117 0.088(5) 0.086(5) 0.050(4) -0.019(4) -0.007(4) 0.048(4)
F120 0.080(6) 0.098(6) 0.062(5) 0.001(5) -0.021(5) -0.003(5)
F121 0.066(5) 0.099(6) 0.061(5) 0.018(5) -0.014(4) 0.009(4)
F122 0.067(5) 0.096(6) 0.053(4) 0.023(5) -0.019(4) -0.007(5)
F125 0.050(4) 0.099(5) 0.048(4) -0.005(3) -0.014(3) -0.006(3)
F126 0.090(5) 0.091(4) 0.065(4) 0.022(4) -0.028(4) -0.002(4)
F127 0.067(4) 0.124(6) 0.050(3) 0.004(4) -0.013(3) 0.010(4)
F130 0.118(5) 0.062(5) 0.091(5) 0.018(4) 0.011(4) -0.012(4)
F131 0.108(5) 0.054(4) 0.066(5) -0.004(4) -0.015(4) 0.013(4)
F132 0.118(6) 0.060(4) 0.080(5) -0.004(3) -0.007(4) -0.001(4)
F135 0.119(6) 0.052(5) 0.062(5) 0.000(4) -0.002(5) -0.009(5)
F136 0.106(5) 0.060(6) 0.079(6) 0.003(5) 0.000(5) 0.007(5)
F137 0.126(6) 0.059(5) 0.078(5) -0.001(4) -0.007(5) -0.008(5)
F140 0.071(3) 0.117(5) 0.095(4) 0.016(4) -0.037(3) 0.010(3)
F141 0.107(5) 0.109(5) 0.083(4) 0.025(4) -0.050(4) -0.009(4)
F142 0.097(4) 0.098(4) 0.112(5) -0.012(4) -0.060(4) 0.029(4)
F145 0.089(6) 0.108(7) 0.092(6) 0.021(6) -0.045(5) -0.002(6)
F146 0.091(6) 0.106(7) 0.098(6) 0.009(6) -0.049(6) 0.004(6)
F147 0.092(7) 0.106(6) 0.098(7) 0.019(6) -0.041(6) 0.004(6)
F150 0.054(3) 0.056(4) 0.051(3) 0.019(3) -0.007(2) 0.006(3)
F151 0.045(3) 0.075(5) 0.075(4) 0.022(4) 0.010(3) -0.008(3)
F152 0.068(4) 0.058(3) 0.069(4) 0.015(3) 0.010(3) 0.009(3)
F155 0.054(5) 0.064(6) 0.064(5) 0.026(5) -0.004(4) 0.009(5)
F156 0.051(5) 0.053(5) 0.063(5) 0.009(5) 0.010(4) -0.005(4)
F157 0.066(6) 0.060(4) 0.067(5) 0.008(5) 0.005(5) -0.005(5)

loop_
_atom_type_symbol
_atom_type_scat_dispersion_real
_atom_type_scat_dispersion_imag
_atom_type_scat_Cromer_Mann_a1
_atom_type_scat_Cromer_Mann_b1
_atom_type_scat_Cromer_Mann_a2
_atom_type_scat_Cromer_Mann_b2
_atom_type_scat_Cromer_Mann_a3
_atom_type_scat_Cromer_Mann_b3
_atom_type_scat_Cromer_Mann_a4
_atom_type_scat_Cromer_Mann_b4
_atom_type_scat_Cromer_Mann_c
_atom_type_scat_source
C 0.0033 0.0016 2.3100 20.8439 1.0200 10.2075 1.5886 0.5687 0.8650 51.6512 0.2156 'International Tables Vol C 4.2.6.8 and 6.1.1.4'
H 0.0000 0.0000 0.4930 10.5109 0.3229 26.1257 0.1402 3.1424 0.0408 57.7998 0.0030 'International Tables Vol C 4.2.6.8 and 6.1.1.4'
F 0.0171 0.0103 3.5392 10.2825 2.6412 4.2944 1.5170 0.2615 1.0243 26.1476 0.2776 'International Tables Vol C 4.2.6.8 and 6.1.1.4'
N 0.0061 0.0033 12.2126 0.0057 3.1322 9.8933 2.0125 28.9975 1.1663 0.5826 -11.5290 'International Tables Vol C 4.2.6.8 and 6.1.1.4'
Tl -2.8358 9.6688 27.5446 0.6551 19.1584 8.7075 15.5380 1.9635 5.5259 45.8149 13.1746 'International Tables Vol C 4.2.6.8 and 6.1.1.4'
B 0.0013 0.0007 2.0545 23.2185 1.3326 1.0210 1.0979 60.3498 0.7068 0.1403 -0.1932 'International Tables Vol C 4.2.6.8 and 6.1.1.4'

loop_
_geom_angle_atom_site_label_1
_geom_angle_atom_site_label_2
_geom_angle_atom_site_label_3
_geom_angle
_geom_angle_publ_flag
Tl1 N2 C3 120.0(5) yes
Tl1 N2 C7 119.5(4) yes
C3 N2 C7 120.5(6) yes
N2 C3 C4 120.8(7) yes
N2 C3 C17 113.0(6) yes
C4 C3 C17 126.2(7) yes
C3 C4 C5 118.7(7) yes
C3 C4 H41 122.0 no
C5 C4 H41 119.3 no
C4 C5 C6 119.7(7) yes
C4 C5 H51 118.6 no
C6 C5 H51 121.7 no
C5 C6 C7 118.6(8) yes
C5 C6 H61 120.2 no
C7 C6 H61 121.3 no
C6 C7 N2 121.7(7) yes
C6 C7 C8 125.1(7) yes
N2 C7 C8 113.2(6) yes
C7 C8 C9 119.1(7) yes
C7 C8 C13 119.6(6) yes
C9 C8 C13 120.7(7) yes
C8 C9 C10 118.9(7) yes
C8 C9 C16 121.0(7) yes
C10 C9 C16 120.0(7) yes
C9 C10 C11 121.7(7) yes
C9 C10 H101 119.0 no
C11 C10 H101 119.2 no
C10 C11 C12 117.8(7) yes
C10 C11 C15 120.3(8) yes
C12 C11 C15 121.9(9) yes
C11 C12 C13 121.4(8) yes
C11 C12 H121 118.2 no
C13 C12 H121 120.5 no
C12 C13 C8 119.4(7) yes
C12 C13 C14 119.0(7) yes
C8 C13 C14 121.6(7) yes
C13 C14 H142 107.2 no
C13 C14 H141 109.8 no
H142 C14 H141 109.0 no
C13 C14 H143 110.3 no
H142 C14 H143 110.3 no
H141 C14 H143 110.2 no
C11 C15 H152 104.3 no
C11 C15 H151 107.8 no
H152 C15 H151 111.2 no
C11 C15 H153 109.5 no
H152 C15 H153 112.6 no
H151 C15 H153 111.1 no
C9 C16 H162 110.8 no
C9 C16 H161 113.1 no
H162 C16 H161 108.7 no
C9 C16 H163 107.3 no
H162 C16 H163 108.4 no
H161 C16 H163 108.4 no
C3 C17 C18 119.9(6) yes
C3 C17 C23 120.0(6) yes
C18 C17 C23 119.6(7) yes
C17 C18 C19 119.7(8) yes
C17 C18 C20 118.8(7) yes
C19 C18 C20 121.5(7) yes
C18 C19 H192 109.2 no
C18 C19 H191 109.6 no
H192 C19 H191 109.1 no
C18 C19 H193 109.6 no
H192 C19 H193 108.5 no
H191 C19 H193 110.8 no
C18 C20 C21 121.8(7) yes
C18 C20 H201 120.4 no
C21 C20 H201 117.7 no
C20 C21 C22 117.9(8) yes
C20 C21 C25 120.4(8) yes
C22 C21 C25 121.6(8) yes
C21 C22 C23 121.9(7) yes
C21 C22 H221 120.1 no
C23 C22 H221 118.0 no
C17 C23 C22 119.8(7) yes
C17 C23 C24 120.1(7) yes
C22 C23 C24 120.2(7) yes
C23 C24 H243 107.2 no
C23 C24 H242 112.2 no
H243 C24 H242 111.0 no
C23 C24 H241 107.9 no
H243 C24 H241 109.4 no
H242 C24 H241 108.9 no
C21 C25 H253 107.4 no
C21 C25 H252 113.1 no
H253 C25 H252 108.2 no
C21 C25 H251 110.1 no
H253 C25 H251 109.6 no
H252 C25 H251 108.4 no
F26 C27 F28 104.1(6) yes
F26 C27 F29 107.6(7) yes
F28 C27 F29 106.0(8) yes
F26 C27 C30 112.6(7) yes
F28 C27 C30 112.0(7) yes
F29 C27 C30 113.9(6) yes
C27 C30 C31 118.5(6) yes
C27 C30 C35 120.1(6) yes
C31 C30 C35 121.4(6) yes
C30 C31 C32 122.0(6) yes
C30 C31 H311 118.6 no
C32 C31 H311 119.4 no
C31 C32 C33 115.3(5) yes
C31 C32 B40 121.1(5) yes
C33 C32 B40 122.9(5) yes
C32 C33 C34 122.6(6) yes
C32 C33 H331 117.5 no
C34 C33 H331 119.9 no
C33 C34 C35 120.4(6) yes
C33 C34 C36 120.6(6) yes
C35 C34 C36 119.1(6) yes
C30 C35 C34 118.3(6) yes
C30 C35 H351 121.4 no
C34 C35 H351 120.3 no
C34 C36 F120 118.2(7) yes
C34 C36 F121 108.7(6) yes
F120 C36 F121 104.72(6) yes
C34 C36 F122 114.6(6) yes
F120 C36 F122 104.74(6) yes
F121 C36 F122 104.71(6) yes
C34 C36 F125 113.5(5) yes
C34 C36 F126 115.5(5) yes
F125 C36 F126 104.74(6) yes
C34 C36 F127 112.6(5) yes
F125 C36 F127 104.71(6) yes
F126 C36 F127 104.75(6) yes
C32 B40 C41 113.8(5) yes
C32 B40 C55 102.5(5) yes
C41 B40 C55 111.7(5) yes
C32 B40 C69 112.3(5) yes
C41 B40 C69 103.5(5) yes
C55 B40 C69 113.4(5) yes
B40 C41 C42 122.3(6) yes
B40 C41 C46 121.5(6) yes
C42 C41 C46 115.6(6) yes
C41 C42 C43 122.3(6) yes
C41 C42 H421 118.4 no
C43 C42 H421 119.3 no
C42 C43 C44 120.1(7) yes
C42 C43 C51 120.0(6) yes
C44 C43 C51 119.8(6) yes
C43 C44 C45 118.9(7) yes
C43 C44 H441 120.5 no
C45 C44 H441 120.7 no
C44 C45 C46 120.5(7) yes
C44 C45 C47 115.4(6) yes
C46 C45 C47 123.9(7) yes
C41 C46 C45 122.5(7) yes
C41 C46 H461 118.8 no
C45 C46 H461 118.6 no
C45 C47 F140 111.8(5) yes
C45 C47 F141 116.7(6) yes
F140 C47 F141 104.70(6) yes
C45 C47 F142 113.0(5) yes
F140 C47 F142 104.79(6) yes
F141 C47 F142 104.71(6) yes
C45 C47 F145 99.5(11) yes
C45 C47 F146 129.7(12) yes
F145 C47 F146 104.72(6) yes
C45 C47 F147 110.8(12) yes
F145 C47 F147 104.71(6) yes
F146 C47 F147 104.72(6) yes
C43 C51 F100 114.5(6) yes
C43 C51 F101 112.9(5) yes
F100 C51 F101 104.69(6) yes
C43 C51 F102 114.3(5) yes
F100 C51 F102 104.73(6) yes
F101 C51 F102 104.72(6) yes
C43 C51 F105 116.6(7) yes
C43 C51 F106 115.8(7) yes
F105 C51 F106 104.74(6) yes
C43 C51 F107 109.1(7) yes
F105 C51 F107 104.72(6) yes
F106 C51 F107 104.74(6) yes
B40 C55 C56 123.4(6) yes
B40 C55 C60 120.3(6) yes
C56 C55 C60 116.0(6) yes
C55 C56 C57 121.7(7) yes
C55 C56 H561 118.0 no
C57 C56 H561 120.3 no
C56 C57 C58 121.3(6) yes
C56 C57 C65 117.4(6) yes
C58 C57 C65 121.3(6) yes
C57 C58 C59 117.6(7) yes
C57 C58 H581 122.2 no
C59 C58 H581 120.0 no
C58 C59 C60 120.5(7) yes
C58 C59 C61 120.0(6) yes
C60 C59 C61 119.5(6) yes
C55 C60 C59 122.8(6) yes
C55 C60 H601 118.5 no
C59 C60 H601 118.7 no
C59 C61 F150 111.5(5) yes
C59 C61 F151 115.4(5) yes
F150 C61 F151 104.72(6) yes
C59 C61 F152 114.7(5) yes
F150 C61 F152 104.69(6) yes
F151 C61 F152 104.76(6) yes
C59 C61 F155 121.5(8) yes
C59 C61 F156 106.9(7) yes
F155 C61 F156 104.73(6) yes
C59 C61 F157 112.8(7) yes
F155 C61 F157 104.74(6) yes
F156 C61 F157 104.72(6) yes
C57 C65 F110 111.0(5) yes
C57 C65 F111 118.0(6) yes
F110 C65 F111 104.73(6) yes
C57 C65 F112 112.6(6) yes
F110 C65 F112 104.72(6) yes
F111 C65 F112 104.73(6) yes
C57 C65 F115 114.5(6) yes
C57 C65 F116 114.4(6) yes
F115 C65 F116 104.72(6) yes
C57 C65 F117 112.7(5) yes
F115 C65 F117 104.75(6) yes
F116 C65 F117 104.71(6) yes
B40 C69 C70 122.7(6) yes
B40 C69 C74 120.9(6) yes
C70 C69 C74 115.9(6) yes
C69 C70 C71 122.2(7) yes
C69 C70 H701 119.0 no
C71 C70 H701 118.8 no
C70 C71 C72 120.9(7) yes
C70 C71 C79 119.9(8) yes
C72 C71 C79 119.2(8) yes
C71 C72 C73 118.3(7) yes
C71 C72 H721 118.5 no
C73 C72 H721 123.2 no
C72 C73 C74 120.7(7) yes
C72 C73 C75 119.9(7) yes
C74 C73 C75 119.3(7) yes
C73 C74 C69 121.9(6) yes
C73 C74 H741 120.2 no
C69 C74 H741 117.8 no
C73 C75 F130 118.3(7) yes
C73 C75 F131 111.8(6) yes
F130 C75 F131 104.73(6) yes
C73 C75 F132 111.4(6) yes
F130 C75 F132 104.75(6) yes
F131 C75 F132 104.71(6) yes
C73 C75 F135 110.2(8) yes
C73 C75 F136 118.5(8) yes
F135 C75 F136 104.72(6) yes
C73 C75 F137 112.8(7) yes
F135 C75 F137 104.72(6) yes
F136 C75 F137 104.74(6) yes
C71 C79 F80 116.7(7) yes
C71 C79 F81 117.7(8) yes
F80 C79 F81 118.8(10) yes
C71 C79 F82 107.6(10) yes
F80 C79 F82 98.4(8) yes
F81 C79 F82 90.1(9) yes
F83 C84 C85 117.1(13) yes
F83 C84 C89 119.7(14) yes
C85 C84 C89 123.3(13) yes
C84 C85 C86 116.5(13) yes
C84 C85 H851 120.4 no
C86 C85 H851 123.1 no
C85 C86 C87 122.2(14) yes
C85 C86 H861 120.3 no
C87 C86 H861 117.5 no
C86 C87 C88 120.1(14) yes
C86 C87 H871 118.8 no
C88 C87 H871 121.0 no
C87 C88 C89 119.3(13) yes
C87 C88 H881 90.6 no
C89 C88 H881 150.1 no
C88 C89 C84 118.6(13) yes
C88 C89 H891 121.4 no
C84 C89 H891 120.0 no
C92 C91 C96 119.98(4) yes
C92 C91 H911 120.9 no
C96 C91 H911 119.2 no
C91 C92 C93 119.98(4) yes
C91 C92 H921 118.9 no
C93 C92 H921 121.1 no
C92 C93 C94 120.00(4) yes
C92 C93 H931 119.6 no
C94 C93 H931 120.4 no
C93 C94 C95 120.02(4) yes
C93 C94 F97 119.99(5) yes
C95 C94 F97 119.99(5) yes
C93 C94 H941 119.5 no
C95 C94 H941 120.5 no
F90 C95 C94 119.98(5) yes
F90 C95 C96 120.00(5) yes
C94 C95 C96 120.01(4) yes
C94 C95 H951 119.4 no
C96 C95 H951 120.6 no
C95 C96 C91 120.00(4) yes
C95 C96 H961 119.4 no
C91 C96 H961 120.6 no
F160 C161 C162 119.99(6) yes
F160 C161 C166 119.99(6) yes
C162 C161 C166 120.02(5) yes
C161 C162 C163 120.01(6) yes
C161 C162 H1621 119.4 no
C163 C162 H1621 120.5 no
C162 C163 C164 119.99(6) yes
C162 C163 H1631 121.0 no
C164 C163 H1631 119.0 no
C163 C164 C165 119.98(6) yes
C163 C164 H1641 119.8 no
C165 C164 H1641 120.2 no
C164 C165 C166 119.99(6) yes
C164 C165 H1651 122.0 no
C166 C165 H1651 118.0 no
C165 C166 C161 120.01(6) yes
C165 C166 H1661 120.7 no
C161 C166 H1661 119.3 no

loop_
_geom_bond_atom_site_label_1
_geom_bond_atom_site_label_2
_geom_bond_distance
_geom_bond_publ_flag
Tl1 N2 2.639(6) yes
N2 C3 1.358(9) yes
N2 C7 1.336(9) yes
C3 C4 1.392(10) yes
C3 C17 1.484(11) yes
C4 C5 1.393(12) yes
C4 H41 0.943 no
C5 C6 1.395(12) yes
C5 H51 0.934 no
C6 C7 1.387(10) yes
C6 H61 0.934 no
C7 C8 1.486(10) yes
C8 C9 1.389(9) yes
C8 C13 1.379(10) yes
C9 C10 1.398(11) yes
C9 C16 1.506(12) yes
C10 C11 1.389(12) yes
C10 H101 0.926 no
C11 C12 1.393(11) yes
C11 C15 1.513(12) yes
C12 C13 1.398(11) yes
C12 H121 0.935 no
C13 C14 1.524(10) yes
C14 H142 0.956 no
C14 H141 0.978 no
C14 H143 0.950 no
C15 H152 0.962 no
C15 H151 0.965 no
C15 H153 0.970 no
C16 H162 0.957 no
C16 H161 0.967 no
C16 H163 0.971 no
C17 C18 1.406(9) yes
C17 C23 1.409(10) yes
C18 C19 1.497(11) yes
C18 C20 1.386(12) yes
C19 H192 0.941 no
C19 H191 0.953 no
C19 H193 0.952 no
C20 C21 1.406(12) yes
C20 H201 0.944 no
C21 C22 1.385(11) yes
C21 C25 1.499(13) yes
C22 C23 1.374(11) yes
C22 H221 0.919 no
C23 C24 1.535(10) yes
C24 H243 0.971 no
C24 H242 0.972 no
C24 H241 0.967 no
C25 H253 0.956 no
C25 H252 0.959 no
C25 H251 0.945 no
F26 C27 1.343(9) yes
C27 F28 1.344(10) yes
C27 F29 1.309(10) yes
C27 C30 1.505(10) yes
C30 C31 1.382(9) yes
C30 C35 1.387(10) yes
C31 C32 1.409(8) yes
C31 H311 0.928 no
C32 C33 1.401(8) yes
C32 B40 1.643(9) yes
C33 C34 1.399(8) yes
C33 H331 0.947 no
C34 C35 1.377(9) yes
C34 C36 1.475(7) yes
C35 H351 0.946 no
C36 F120 1.330(5) yes
C36 F121 1.350(5) yes
C36 F122 1.343(5) yes
C36 F125 1.341(5) yes
C36 F126 1.326(5) yes
C36 F127 1.347(5) yes
B40 C41 1.635(9) yes
B40 C55 1.653(10) yes
B40 C69 1.650(10) yes
C41 C42 1.394(10) yes
C41 C46 1.395(9) yes
C42 C43 1.398(9) yes
C42 H421 0.931 no
C43 C44 1.385(10) yes
C43 C51 1.498(9) yes
C44 C45 1.370(12) yes
C44 H441 0.929 no
C45 C46 1.391(10) yes
C45 C47 1.461(8) yes
C46 H461 0.912 no
C47 F140 1.345(5) yes
C47 F141 1.330(5) yes
C47 F142 1.340(5) yes
C47 F145 1.346(6) yes
C47 F146 1.335(6) yes
C47 F147 1.342(6) yes
C51 F100 1.336(5) yes
C51 F101 1.341(5) yes
C51 F102 1.338(5) yes
C51 F105 1.333(5) yes
C51 F106 1.337(5) yes
C51 F107 1.342(5) yes
C55 C56 1.395(9) yes
C55 C60 1.397(9) yes
C56 C57 1.391(11) yes
C56 H561 0.960 no
C57 C58 1.388(11) yes
C57 C65 1.490(8) yes
C58 C59 1.395(10) yes
C58 H581 0.943 no
C59 C60 1.381(10) yes
C59 C61 1.474(8) yes
C60 H601 0.943 no
C61 F150 1.346(5) yes
C61 F151 1.337(5) yes
C61 F152 1.352(5) yes
C61 F155 1.329(5) yes
C61 F156 1.349(5) yes
C61 F157 1.345(5) yes
C65 F110 1.339(5) yes
C65 F111 1.332(5) yes
C65 F112 1.343(5) yes
C65 F115 1.334(5) yes
C65 F116 1.347(5) yes
C65 F117 1.339(5) yes
C69 C70 1.390(9) yes
C69 C74 1.390(10) yes
C70 C71 1.397(10) yes
C70 H701 0.922 no
C71 C72 1.367(12) yes
C71 C79 1.492(11) yes
C72 C73 1.382(11) yes
C72 H721 0.920 no
C73 C74 1.399(10) yes
C73 C75 1.476(9) yes
C74 H741 0.938 no
C75 F130 1.341(5) yes
C75 F131 1.341(5) yes
C75 F132 1.345(5) yes
C75 F135 1.345(5) yes
C75 F136 1.338(5) yes
C75 F137 1.341(5) yes
C79 F80 1.288(11) yes
C79 F81 1.222(11) yes
C79 F82 1.459(16) yes
F83 C84 1.325(14) yes
C84 C85 1.339(18) yes
C84 C89 1.351(19) yes
C85 C86 1.381(17) yes
C85 H851 0.939 no
C86 C87 1.316(17) yes
C86 H861 0.897 no
C87 C88 1.371(18) yes
C87 H871 0.912 no
C88 C89 1.365(17) yes
C88 H881 0.926 no
C89 H891 0.925 no
F90 C95 1.342(7) yes
C91 C92 1.371(4) yes
C91 C96 1.373(4) yes
C91 H911 0.940 no
C92 C93 1.372(4) yes
C92 H921 0.930 no
C93 C94 1.374(4) yes
C93 H931 0.939 no
C94 C95 1.368(4) yes
C94 F97 1.333(7) yes
C94 H941 0.950 no
C95 C96 1.373(4) yes
C95 H951 0.950 no
C96 H961 0.910 no
F160 C161 1.335(7) yes
C161 C162 1.371(6) yes
C161 C166 1.368(6) yes
C162 C163 1.371(6) yes
C162 H1621 0.939 no
C163 C164 1.370(6) yes
C163 H1631 0.925 no
C164 C165 1.371(6) yes
C164 H1641 0.935 no
C165 C166 1.372(6) yes
C165 H1651 0.928 no
C166 H1661 0.929 no
